data_7102404
loop_
_publ_author_name
'Zhdankin, Viktor V'
'Litvinov, Dmitry N'
'Koposov, Alexey Y'
'Luu, Thanh'
'Ferguson, Michael J'
'McDonald, Robert'
'Tykwinski, Rik R'

_publ_section_title
;
 Preparation and structure of 2-iodoxybenzoate esters: soluble and
 stable periodinane oxidizing reagents.
;
_journal_issue 1
_journal_name_full 'Chemical communications (Cambridge, England)'
_journal_page_first 106
_journal_page_last 107
_journal_paper_doi 10.1039/b312961f
_journal_year 2004
_chemical_formula_sum 'C10 H13 I O5 S'
_chemical_formula_weight 372.16
_chemical_name_systematic
;
?
;
_space_group_IT_number 2
_symmetry_cell_setting triclinic
_symmetry_space_group_name_Hall '-P 1'
_symmetry_space_group_name_H-M 'P -1'
_atom_sites_solution_hydrogens geom
_atom_sites_solution_primary direct
_atom_sites_solution_secondary difmap
_audit_creation_method 'manual editing of SHELXL template'
_cell_angle_alpha 81.2810(10)
_cell_angle_beta 76.5950(10)
_cell_angle_gamma 67.4220(10)
_cell_formula_units_Z 2
_cell_length_a 8.0364(4)
_cell_length_b 9.0124(5)
_cell_length_c 10.0969(6)
_cell_measurement_reflns_used 5405
_cell_measurement_temperature 193(2)
_cell_measurement_theta_max 26.396
_cell_measurement_theta_min 2.796
_cell_volume 655.25(6)
_computing_cell_refinement 'Bruker SAINT (Bruker, 1997)'
_computing_data_collection 'Bruker SMART (Bruker, 1997)'
_computing_data_reduction 'Bruker SAINT (Bruker, 1997)'
_computing_molecular_graphics 'Bruker SHELXTL (Bruker, 1997)'
_computing_publication_material 'Bruker SHELXTL (Bruker, 1997)'
_computing_structure_refinement 'SHELXL-97 (Sheldrick, 1997)'
_computing_structure_solution 'SHELXS-97 (Sheldrick, 1990)'
_diffrn_ambient_temperature 193(2)
_diffrn_detector_area_resol_mean 8.192
_diffrn_measured_fraction_theta_full 0.982
_diffrn_measured_fraction_theta_max 0.982
_diffrn_measurement_device_type 'Bruker PLATFORM diffractometer/SMART 1000 CCD area detector'
_diffrn_measurement_method '\w scans'
_diffrn_radiation_monochromator graphite
_diffrn_radiation_source 'fine-focus sealed tube'
_diffrn_radiation_type MoK\a
_diffrn_radiation_wavelength 0.71073
_diffrn_reflns_av_R_equivalents 0.0140
_diffrn_reflns_av_sigmaI/netI 0.0271
_diffrn_reflns_limit_h_max 10
_diffrn_reflns_limit_h_min -10
_diffrn_reflns_limit_k_max 11
_diffrn_reflns_limit_k_min -11
_diffrn_reflns_limit_l_max 12
_diffrn_reflns_limit_l_min -12
_diffrn_reflns_number 4571
_diffrn_reflns_theta_full 26.40
_diffrn_reflns_theta_max 26.40
_diffrn_reflns_theta_min 2.08
_diffrn_standards_decay_% 0
_diffrn_standards_interval_time 0
_diffrn_standards_number 0
_exptl_absorpt_coefficient_mu 2.609
_exptl_absorpt_correction_T_max 0.5852
_exptl_absorpt_correction_T_min 0.3735
_exptl_absorpt_correction_type integration
_exptl_absorpt_process_details 'Bruker SHELXTL (Bruker, 1997)'
_exptl_crystal_colour colourless
_exptl_crystal_density_diffrn 1.886
_exptl_crystal_density_meas 0
_exptl_crystal_density_method 'not measured'
_exptl_crystal_description plate
_exptl_crystal_F_000 364
_exptl_crystal_size_max 0.47
_exptl_crystal_size_mid 0.45
_exptl_crystal_size_min 0.23
_refine_diff_density_max 0.567
_refine_diff_density_min -0.585
_refine_diff_density_rms 0.070
_refine_ls_extinction_coef 0.0853(19)
_refine_ls_extinction_expression Fc^*^=kFc[1+0.001xFc^2^\l^3^/sin(2\q)]^-1/4^
_refine_ls_extinction_method SHELXL
_refine_ls_goodness_of_fit_ref 1.113
_refine_ls_hydrogen_treatment constr
_refine_ls_matrix_type full
_refine_ls_number_parameters 158
_refine_ls_number_reflns 2632
_refine_ls_number_restraints 0
_refine_ls_restrained_S_all 1.113
_refine_ls_R_factor_all 0.0162
_refine_ls_R_factor_gt 0.0160
_refine_ls_shift/su_max 0.002
_refine_ls_shift/su_mean 0.000
_refine_ls_structure_factor_coef Fsqd
_refine_ls_weighting_details 'calc w=1/[\s^2^(Fo^2^)+(0.0096P)^2^+0.4186P] where P=(Fo^2^+2Fc^2^)/3'
_refine_ls_weighting_scheme calc
_refine_ls_wR_factor_gt 0.0423
_refine_ls_wR_factor_ref 0.0424
_reflns_number_gt 2617
_reflns_number_total 2632
_reflns_threshold_expression I>2\s(I)
_cod_data_source_file b312961f.txt
_cod_data_source_block compound(4a)
_cod_depositor_comments
;
The following automatic conversions were performed:
'_symmetry_cell_setting' value 'Triclinic' changed to 'triclinic'
according to '/home/saulius/struct/CIF-dictionaries/cif_core.dic'
dictionary named 'cif_core.dic' version 2.4.1 from 2010-06-29.

Automatic conversion script
Id: cif_fix_enum 1527 2010-12-29 10:47:43Z saulius 
;
_cod_original_sg_symbol_H-M P-1
_cod_database_code 7102404

loop_
_symmetry_equiv_pos_as_xyz
'x, y, z'
'-x, -y, -z'

loop_
_atom_site_label
_atom_site_type_symbol
_atom_site_fract_x
_atom_site_fract_y
_atom_site_fract_z
_atom_site_U_iso_or_equiv
_atom_site_adp_type
_atom_site_occupancy
_atom_site_symmetry_multiplicity
_atom_site_calc_flag
_atom_site_refinement_flags
I I 0.349304(14) 0.049397(13) 0.163169(11) 0.01886(7) Uani 1 1 d .
O1 O 0.2989(2) 0.1897(2) 0.39440(16) 0.0312(3) Uani 1 1 d .
O2 O 0.0592(2) 0.31119(19) 0.55443(15) 0.0283(3) Uani 1 1 d .
O3 O 0.3121(2) -0.0008(2) 0.00865(15) 0.0299(3) Uani 1 1 d .
O4 O 0.4423(2) -0.14454(19) 0.25000(17) 0.0355(4) Uani 1 1 d .
C1 C 0.0724(3) 0.1046(2) 0.26814(19) 0.0191(4) Uani 1 1 d .
C2 C 0.0097(3) 0.1787(2) 0.3916(2) 0.0200(4) Uani 1 1 d .
C3 C -0.1693(3) 0.2020(2) 0.4608(2) 0.0244(4) Uani 1 1 d .
H3 H -0.2144 0.2522 0.5447 0.029 Uiso 1 1 calc R
C4 C -0.2810(3) 0.1518(3) 0.4072(2) 0.0281(4) Uani 1 1 d .
H4 H -0.4023 0.1668 0.4551 0.034 Uiso 1 1 calc R
C5 C -0.2173(3) 0.0799(3) 0.2841(2) 0.0284(4) Uani 1 1 d .
H5 H -0.2952 0.0463 0.2480 0.034 Uiso 1 1 calc R
C6 C -0.0393(3) 0.0567(2) 0.2129(2) 0.0241(4) Uani 1 1 d .
H6 H 0.0042 0.0089 0.1279 0.029 Uiso 1 1 calc R
C7 C 0.1376(3) 0.2256(2) 0.4454(2) 0.0220(4) Uani 1 1 d .
C8 C 0.1803(3) 0.3587(3) 0.6108(2) 0.0345(5) Uani 1 1 d .
H8A H 0.1078 0.4323 0.6828 0.041 Uiso 1 1 calc R
H8B H 0.2456 0.4131 0.5385 0.041 Uiso 1 1 calc R
H8C H 0.2693 0.2629 0.6492 0.041 Uiso 1 1 calc R
S S 0.29549(7) 0.46323(6) 0.04701(6) 0.02832(12) Uani 1 1 d .
O1S O 0.1669(2) 0.37390(19) 0.1090(2) 0.0412(4) Uani 1 1 d .
C1S C 0.2914(3) 0.4962(3) -0.1302(2) 0.0351(5) Uani 1 1 d .
H1SA H 0.3525 0.3933 -0.1729 0.042 Uiso 1 1 calc R
H1SB H 0.3556 0.5697 -0.1722 0.042 Uiso 1 1 calc R
H1SC H 0.1638 0.5438 -0.1433 0.042 Uiso 1 1 calc R
C2S C 0.1726(4) 0.6662(3) 0.0919(3) 0.0401(6) Uani 1 1 d .
H2SA H 0.1554 0.6704 0.1908 0.048 Uiso 1 1 calc R
H2SB H 0.0526 0.7061 0.0649 0.048 Uiso 1 1 calc R
H2SC H 0.2424 0.7336 0.0447 0.048 Uiso 1 1 calc R

loop_
_atom_site_aniso_label
_atom_site_aniso_U_11
_atom_site_aniso_U_22
_atom_site_aniso_U_33
_atom_site_aniso_U_23
_atom_site_aniso_U_13
_atom_site_aniso_U_12
I 0.01616(9) 0.02190(9) 0.01722(9) -0.00318(5) -0.00154(5) -0.00576(6)
O1 0.0194(7) 0.0487(9) 0.0292(8) -0.0142(7) -0.0017(6) -0.0139(7)
O2 0.0241(7) 0.0373(8) 0.0265(8) -0.0134(6) -0.0050(6) -0.0100(6)
O3 0.0290(8) 0.0446(9) 0.0203(7) -0.0116(6) 0.0012(6) -0.0177(7)
O4 0.0290(8) 0.0271(8) 0.0339(8) 0.0054(6) -0.0012(7) 0.0021(6)
C1 0.0172(8) 0.0195(8) 0.0196(9) -0.0003(7) -0.0033(7) -0.0061(7)
C2 0.0192(9) 0.0210(8) 0.0201(9) -0.0007(7) -0.0039(7) -0.0077(7)
C3 0.0193(9) 0.0280(10) 0.0227(10) -0.0019(8) -0.0012(8) -0.0067(8)
C4 0.0182(9) 0.0334(11) 0.0315(11) 0.0012(9) -0.0021(8) -0.0107(8)
C5 0.0233(10) 0.0325(10) 0.0357(11) -0.0010(9) -0.0107(9) -0.0145(8)
C6 0.0249(10) 0.0246(9) 0.0252(10) -0.0021(7) -0.0070(8) -0.0102(8)
C7 0.0226(9) 0.0238(9) 0.0192(9) -0.0026(7) -0.0047(8) -0.0070(7)
C8 0.0343(12) 0.0406(12) 0.0356(12) -0.0139(10) -0.0132(10) -0.0134(10)
S 0.0247(3) 0.0257(2) 0.0372(3) 0.0028(2) -0.0088(2) -0.0122(2)
O1S 0.0274(8) 0.0277(8) 0.0669(12) 0.0114(8) -0.0085(8) -0.0140(7)
C1S 0.0333(12) 0.0346(11) 0.0375(12) -0.0089(9) -0.0109(10) -0.0078(9)
C2S 0.0515(15) 0.0318(12) 0.0382(13) -0.0085(10) 0.0013(11) -0.0197(11)

loop_
_atom_type_symbol
_atom_type_description
_atom_type_scat_dispersion_real
_atom_type_scat_dispersion_imag
_atom_type_scat_source
C C 0.0033 0.0016 'International Tables Vol C Tables 4.2.6.8 and 6.1.1.4'
H H 0.0000 0.0000 'International Tables Vol C Tables 4.2.6.8 and 6.1.1.4'
O O 0.0106 0.0060 'International Tables Vol C Tables 4.2.6.8 and 6.1.1.4'
S S 0.1246 0.1234 'International Tables Vol C Tables 4.2.6.8 and 6.1.1.4'
I I -0.4742 1.8119 'International Tables Vol C Tables 4.2.6.8 and 6.1.1.4'

loop_
_geom_angle_atom_site_label_1
_geom_angle_atom_site_label_2
_geom_angle_atom_site_label_3
_geom_angle
_geom_angle_site_symmetry_3
O4 I O3 102.62(8) .
O4 I C1 96.79(7) .
O3 I C1 95.12(7) .
O4 I O1 89.52(7) .
O3 I O1 162.35(6) .
C1 I O1 70.46(6) .
O4 I O1S 162.79(7) .
O3 I O1S 92.29(7) .
C1 I O1S 73.07(6) .
O1 I O1S 74.10(6) .
O4 I O3 90.22(6) 2_655
O3 I O3 78.19(6) 2_655
C1 I O3 171.26(6) 2_655
O1 I O3 114.98(4) 2_655
O1S I O3 101.34(5) 2_655
C7 O1 I 106.31(12) .
C7 O2 C8 115.55(16) .
C6 C1 C2 121.57(18) .
C6 C1 I 117.20(14) .
C2 C1 I 121.15(13) .
C3 C2 C1 118.72(18) .
C3 C2 C7 122.63(18) .
C1 C2 C7 118.63(17) .
C4 C3 C2 120.03(19) .
C3 C4 C5 120.48(19) .
C4 C5 C6 120.38(19) .
C1 C6 C5 118.80(19) .
O1 C7 O2 123.05(18) .
O1 C7 C2 123.12(18) .
O2 C7 C2 113.84(17) .
O1S S C1S 106.47(12) .
O1S S C2S 105.52(11) .
C1S S C2S 98.00(12) .
S O1S I 112.94(8) .

loop_
_geom_bond_atom_site_label_1
_geom_bond_atom_site_label_2
_geom_bond_distance
_geom_bond_site_symmetry_2
I O4 1.7940(15) .
I O3 1.8061(14) .
I C1 2.1307(19) .
I O1 2.6979(15) .
I O1S 2.7560(16) .
I O3 2.7805(15) 2_655
O1 C7 1.212(2) .
O2 C7 1.329(2) .
O2 C8 1.451(2) .
C1 C6 1.381(3) .
C1 C2 1.399(3) .
C2 C3 1.396(3) .
C2 C7 1.480(3) .
C3 C4 1.384(3) .
C4 C5 1.386(3) .
C5 C6 1.395(3) .
S O1S 1.5145(15) .
S C1S 1.775(2) .
S C2S 1.784(2) .

loop_
_geom_torsion_atom_site_label_1
_geom_torsion_atom_site_label_2
_geom_torsion_atom_site_label_3
_geom_torsion_atom_site_label_4
_geom_torsion
_geom_torsion_site_symmetry_1
O4 I O1 C7 -100.83(14) .
O3 I O1 C7 33.1(3) .
C1 I O1 C7 -3.45(13) .
O1S I O1 C7 73.83(14) .
O3 I O1 C7 169.15(13) 2_655
O4 I C1 C6 -89.54(16) .
O3 I C1 C6 13.85(16) .
O1 I C1 C6 -176.61(16) .
O1S I C1 C6 104.69(15) .
O3 I C1 C6 53.5(4) 2_655
O4 I C1 C2 87.19(16) .
O3 I C1 C2 -169.43(15) .
O1 I C1 C2 0.12(14) .
O1S I C1 C2 -78.59(15) .
O3 I C1 C2 -129.7(3) 2_655
C6 C1 C2 C3 1.0(3) .
I C1 C2 C3 -175.58(14) .
C6 C1 C2 C7 179.45(18) .
I C1 C2 C7 2.9(2) .
C1 C2 C3 C4 0.1(3) .
C7 C2 C3 C4 -178.27(19) .
C2 C3 C4 C5 -0.7(3) .
C3 C4 C5 C6 0.2(3) .
C2 C1 C6 C5 -1.5(3) .
I C1 C6 C5 175.23(15) .
C4 C5 C6 C1 0.9(3) .
I O1 C7 O2 -173.38(16) .
I O1 C7 C2 6.3(2) .
C8 O2 C7 O1 -0.7(3) .
C8 O2 C7 C2 179.66(17) .
C3 C2 C7 O1 171.4(2) .
C1 C2 C7 O1 -7.0(3) .
C3 C2 C7 O2 -8.9(3) .
C1 C2 C7 O2 172.69(17) .
C1S S O1S I 102.64(11) .
C2S S O1S I -153.91(12) .
O4 I O1S S 110.5(2) .
O3 I O1S S -99.23(12) .
C1 I O1S S 166.12(13) .
O1 I O1S S 92.19(11) .
O3 I O1S S -20.82(12) 2_655
